data_4116460
loop_
_publ_author_name
'Stephen F. Martin'
'Kenneth J. Barr'
'Dudley W. Smith'
'Scott K. Bur'

_publ_section_title
;
 Applications of Vinylogous Mannich Reactions. Concise Enantiospecific
 Total Syntheses of (+)-Croomine
;
_journal_name_full 'Journal of the American Chemical Society'
_journal_page_first 6990
_journal_page_last 6997
_journal_paper_doi 10.1021/ja990077r
_journal_volume 121
_journal_year 1999
_chemical_formula_sum 'C18 H21 N O4'
_chemical_formula_weight 315.36
_chemical_name_systematic
; 
 ? 
;
_space_group_IT_number 61
_symmetry_cell_setting orthorhombic
_symmetry_space_group_name_Hall '-P 2ac 2ab'
_symmetry_space_group_name_H-M 'P b c a'
_atom_sites_solution_hydrogens geom
_atom_sites_solution_primary direct
_atom_sites_solution_secondary difmap
_audit_creation_method SHELXL
_cell_angle_alpha 90.00
_cell_angle_beta 90.00
_cell_angle_gamma 90.00
_cell_formula_units_Z 8
_cell_length_a 11.820(1)
_cell_length_b 7.5952(7)
_cell_length_c 36.186(5)
_cell_measurement_temperature 193(2)
_cell_volume 3248.6(6)
_computing_structure_refinement 'SHELXL-93 (Sheldrick, 1993)'
_computing_structure_solution 'SHELXS-86 (Sheldrick, 1990)'
_diffrn_ambient_temperature 193(2)
_diffrn_radiation_monochromator graphite
_diffrn_radiation_source 'normal-focus sealed tube'
_diffrn_radiation_type MoK\a
_diffrn_radiation_wavelength 0.71073
_diffrn_reflns_av_R_equivalents 0.0680
_diffrn_reflns_av_sigmaI/netI 0.0787
_diffrn_reflns_limit_h_max 14
_diffrn_reflns_limit_h_min -14
_diffrn_reflns_limit_k_max 1
_diffrn_reflns_limit_k_min -9
_diffrn_reflns_limit_l_max 1
_diffrn_reflns_limit_l_min -45
_diffrn_reflns_number 7601
_diffrn_reflns_theta_max 26.25
_diffrn_reflns_theta_min 2.06
_exptl_absorpt_coefficient_mu 0.091
_exptl_crystal_density_diffrn 1.290
_exptl_crystal_F_000 1344
_refine_diff_density_max 0.168
_refine_diff_density_min -0.157
_refine_diff_density_rms 0.044
_refine_ls_extinction_coef 0.0095(5)
_refine_ls_extinction_expression Fc^*^=kFc[1+0.001xFc^2^\l^3^/sin(2\q)]^-1/4^
_refine_ls_extinction_method SHELXL
_refine_ls_goodness_of_fit_all 1.011
_refine_ls_goodness_of_fit_obs 1.152
_refine_ls_matrix_type full
_refine_ls_number_parameters 293
_refine_ls_number_reflns 3279
_refine_ls_number_restraints 0
_refine_ls_restrained_S_all 1.011
_refine_ls_restrained_S_obs 1.152
_refine_ls_R_factor_all 0.1213
_refine_ls_R_factor_obs 0.0517
_refine_ls_shift/esd_max 0.001
_refine_ls_shift/esd_mean 0.000
_refine_ls_structure_factor_coef Fsqd
_refine_ls_weighting_details 'w=1/[\s^2^(Fo^2^)+(0.0398P)^2^+0.0000P] where P=(Fo^2^+2Fc^2^)/3'
_refine_ls_weighting_scheme calc
_refine_ls_wR_factor_all 0.1107
_refine_ls_wR_factor_obs 0.0885
_reflns_number_observed 1755
_reflns_number_total 3279
_reflns_observed_criterion >2sigma(I)
_cod_data_source_file ja990077r_5.cif
_cod_data_source_block 11g
_cod_depositor_comments
;
The following automatic conversions were performed:

'_refine_ls_weighting_scheme' value 'calc
w=1/[\s^2^(Fo^2^)+(0.0398P)^2^+0.0000P] where P=(Fo^2^+2Fc^2^)/3' was
changed to 'calc'. New tag '_refine_ls_weighting_details' was
created. The value of the new tag was set to
'w=1/[\s^2^(Fo^2^)+(0.0398P)^2^+0.0000P] where P=(Fo^2^+2Fc^2^)/3'.

Automatic conversion script
Id: cif_fix_values 3143 2015-03-26 13:38:13Z robertas 
;
_cod_database_code 4116460

loop_
_symmetry_equiv_pos_as_xyz
'x, y, z'
'-x+1/2, -y, z+1/2'
'-x, y+1/2, -z+1/2'
'x+1/2, -y+1/2, -z'
'-x, -y, -z'
'x-1/2, y, -z-1/2'
'x, -y-1/2, z-1/2'
'-x-1/2, y-1/2, z'

loop_
_atom_site_aniso_label
_atom_site_aniso_U_11
_atom_site_aniso_U_22
_atom_site_aniso_U_33
_atom_site_aniso_U_23
_atom_site_aniso_U_13
_atom_site_aniso_U_12
O1 0.0291(9) 0.0290(10) 0.0363(9) 0.0004(8) -0.0006(8) -0.0041(9)
C2 0.040(2) 0.033(2) 0.0395(15) 0.0055(14) 0.0123(13) 0.0007(14)
C3 0.031(2) 0.056(2) 0.042(2) 0.016(2) -0.0018(13) 0.009(2)
C4 0.0312(14) 0.050(2) 0.0261(13) 0.0003(14) 0.0027(11) -0.0045(15)
C5 0.0275(13) 0.0265(15) 0.0286(12) -0.0053(11) 0.0031(10) -0.0002(11)
C6 0.0263(13) 0.0256(14) 0.0391(14) -0.0022(13) 0.0069(12) 0.0017(12)
N7 0.0212(10) 0.0321(12) 0.0275(10) 0.0017(10) 0.0024(8) 0.0002(10)
C8 0.0300(14) 0.039(2) 0.0309(14) 0.0006(14) -0.0027(11) -0.0018(13)
C9 0.0289(14) 0.060(2) 0.038(2) 0.012(2) -0.0056(12) -0.003(2)
C10 0.0277(15) 0.047(2) 0.051(2) 0.015(2) 0.0084(13) 0.0103(14)
O11 0.0691(14) 0.0306(12) 0.0769(15) -0.0051(12) 0.0163(12) -0.0011(12)
C12 0.065(2) 0.085(3) 0.038(2) -0.014(2) -0.004(2) -0.026(2)
C13 0.046(2) 0.052(2) 0.046(2) 0.001(2) 0.0189(15) 0.011(2)
C14 0.0288(13) 0.0255(15) 0.0306(12) 0.0014(12) 0.0030(11) -0.0017(12)
O15 0.0304(9) 0.0438(12) 0.0397(10) -0.0125(10) 0.0018(8) -0.0074(9)
O16 0.0230(9) 0.0352(11) 0.0322(9) -0.0026(8) 0.0039(7) -0.0014(8)
C17 0.0233(13) 0.033(2) 0.0396(15) -0.0039(15) 0.0040(11) -0.0013(12)
C18 0.0272(13) 0.0265(14) 0.0329(13) 0.0044(12) 0.0053(11) 0.0012(12)
C19 0.0281(13) 0.030(2) 0.0376(14) 0.0042(13) 0.0026(12) 0.0010(12)
C20 0.0310(15) 0.041(2) 0.044(2) 0.0075(14) 0.0069(13) 0.0038(14)
C21 0.046(2) 0.045(2) 0.0336(15) 0.0037(15) 0.0114(14) 0.0091(15)
C22 0.047(2) 0.054(2) 0.0334(15) -0.003(2) 0.0013(14) 0.005(2)
C23 0.0286(15) 0.048(2) 0.0391(15) -0.0049(15) 0.0010(13) 0.0020(14)

loop_
_atom_site_label
_atom_site_type_symbol
_atom_site_fract_x
_atom_site_fract_y
_atom_site_fract_z
_atom_site_U_iso_or_equiv
_atom_site_thermal_displace_type
_atom_site_occupancy
_atom_site_calc_flag
O1 O -0.10694(13) 0.0308(2) 0.41588(4) 0.0315(4) Uani 1 d
C2 C -0.0298(2) -0.0961(4) 0.42373(7) 0.0376(7) Uani 1 d
C3 C 0.0593(2) -0.0180(4) 0.44590(8) 0.0428(8) Uani 1 d
C4 C 0.0358(2) 0.1483(4) 0.45213(7) 0.0357(7) Uani 1 d
C5 C -0.0689(2) 0.1977(3) 0.43125(6) 0.0275(6) Uani 1 d
C6 C -0.0464(2) 0.3234(4) 0.39865(7) 0.0303(6) Uani 1 d
N7 N 0.03822(15) 0.2533(3) 0.37307(5) 0.0269(5) Uani 1 d
C8 C -0.0089(2) 0.2004(4) 0.33716(7) 0.0331(7) Uani 1 d
C9 C -0.1361(2) 0.2197(5) 0.34241(8) 0.0424(8) Uani 1 d
C10 C -0.1483(2) 0.3529(4) 0.37345(8) 0.0419(8) Uani 1 d
O11 O -0.0449(2) -0.2456(3) 0.41309(6) 0.0589(6) Uani 1 d
C12 C 0.0953(3) 0.2761(7) 0.47678(9) 0.0627(11) Uani 1 d
C13 C -0.1616(3) 0.2660(5) 0.45672(9) 0.0478(8) Uani 1 d
C14 C 0.1494(2) 0.2910(3) 0.37755(7) 0.0283(6) Uani 1 d
O15 O 0.19013(14) 0.3688(2) 0.40350(5) 0.0379(5) Uani 1 d
O16 O 0.21016(12) 0.2287(2) 0.34867(4) 0.0301(4) Uani 1 d
C17 C 0.3305(2) 0.2571(4) 0.35190(7) 0.0321(6) Uani 1 d
C18 C 0.3876(2) 0.1832(3) 0.31844(6) 0.0289(6) Uani 1 d
C19 C 0.5054(2) 0.1881(4) 0.31724(7) 0.0318(6) Uani 1 d
C20 C 0.5630(2) 0.1177(4) 0.28733(7) 0.0387(7) Uani 1 d
C21 C 0.5052(2) 0.0412(4) 0.25846(8) 0.0416(7) Uani 1 d
C22 C 0.3885(2) 0.0374(4) 0.25937(8) 0.0447(7) Uani 1 d
C23 C 0.3305(2) 0.1082(4) 0.28908(7) 0.0387(7) Uani 1 d
H3 H 0.1219(22) -0.0861(38) 0.4538(7) 0.056(9) Uiso 1 d
H6 H -0.0187(17) 0.4346(32) 0.4100(6) 0.026(6) Uiso 1 d
H8A H 0.0153(21) 0.0819(38) 0.3312(6) 0.044(8) Uiso 1 d
H8B H 0.0224(18) 0.2780(31) 0.3172(6) 0.029(6) Uiso 1 d
H9A H -0.1726(22) 0.0961(40) 0.3498(7) 0.055(8) Uiso 1 d
H9B H -0.1701(20) 0.2667(35) 0.3206(6) 0.043(7) Uiso 1 d
H10A H -0.1464(23) 0.4785(40) 0.3638(8) 0.063(9) Uiso 1 d
H10B H -0.2227(21) 0.3408(35) 0.3858(7) 0.044(7) Uiso 1 d
H12A H 0.1093(29) 0.3990(53) 0.4653(9) 0.094(13) Uiso 1 d
H12B H 0.0512(28) 0.2954(51) 0.4973(11) 0.103(14) Uiso 1 d
H12C H 0.1662(33) 0.2182(51) 0.4823(10) 0.115(16) Uiso 1 d
H13A H -0.1688(25) 0.1918(42) 0.4785(9) 0.077(11) Uiso 1 d
H13B H -0.1461(30) 0.3857(55) 0.4643(10) 0.098(14) Uiso 1 d
H13C H -0.2360(28) 0.2697(43) 0.4439(9) 0.080(11) Uiso 1 d
H17A H 0.3567(20) 0.1982(32) 0.3750(7) 0.034(7) Uiso 1 d
H17B H 0.3424(20) 0.3883(37) 0.3524(6) 0.040(7) Uiso 1 d
H19 H 0.5487(18) 0.2434(33) 0.3388(6) 0.036(7) Uiso 1 d
H20 H 0.6443(22) 0.1226(38) 0.2871(7) 0.050(8) Uiso 1 d
H21 H 0.5464(19) -0.0059(34) 0.2370(7) 0.045(7) Uiso 1 d
H22 H 0.3475(20) -0.0212(37) 0.2392(7) 0.055(9) Uiso 1 d
H23 H 0.2501(21) 0.1049(34) 0.2905(7) 0.045(8) Uiso 1 d

loop_
_atom_type_symbol
_atom_type_description
_atom_type_scat_dispersion_real
_atom_type_scat_dispersion_imag
_atom_type_scat_source
C C 0.0033 0.0016 'International Tables Vol C Tables 4.2.6.8 and 6.1.1.4'
H H 0.0000 0.0000 'International Tables Vol C Tables 4.2.6.8 and 6.1.1.4'
N N 0.0061 0.0033 'International Tables Vol C Tables 4.2.6.8 and 6.1.1.4'
O O 0.0106 0.0060 'International Tables Vol C Tables 4.2.6.8 and 6.1.1.4'

loop_
_geom_angle_atom_site_label_1
_geom_angle_atom_site_label_2
_geom_angle_atom_site_label_3
_geom_angle
C2 O1 C5 109.3(2)
O11 C2 O1 120.0(3)
O11 C2 C3 131.7(3)
O1 C2 C3 108.3(2)
C4 C3 C2 109.6(3)
C4 C3 H3 129.7(18)
C2 C3 H3 120.8(17)
C3 C4 C12 128.9(3)
C3 C4 C5 109.2(2)
C12 C4 C5 121.8(3)
O1 C5 C4 103.3(2)
O1 C5 C13 107.8(2)
C4 C5 C13 112.0(2)
O1 C5 C6 107.5(2)
C4 C5 C6 113.5(2)
C13 C5 C6 112.1(2)
N7 C6 C10 102.4(2)
N7 C6 C5 112.2(2)
C10 C6 C5 114.3(2)
N7 C6 H6 110.2(12)
C10 C6 H6 112.4(13)
C5 C6 H6 105.5(13)
C14 N7 C6 120.7(2)
C14 N7 C8 122.1(2)
C6 N7 C8 113.6(2)
N7 C8 C9 103.7(2)
N7 C8 H8A 109.7(15)
C9 C8 H8A 114.1(15)
N7 C8 H8B 109.6(12)
C9 C8 H8B 113.4(13)
H8A C8 H8B 106.2(19)
C10 C9 C8 104.5(2)
C10 C9 H9A 111.2(14)
C8 C9 H9A 110.2(15)
C10 C9 H9B 108.8(15)
C8 C9 H9B 110.4(14)
H9A C9 H9B 111.4(21)
C9 C10 C6 105.6(2)
C9 C10 H10A 111.6(16)
C6 C10 H10A 109.0(16)
C9 C10 H10B 110.9(15)
C6 C10 H10B 114.7(14)
H10A C10 H10B 105.2(22)
C4 C12 H12A 114.8(19)
C4 C12 H12B 108.6(24)
H12A C12 H12B 105.7(32)
C4 C12 H12C 103.7(24)
H12A C12 H12C 110.9(29)
H12B C12 H12C 113.4(30)
C5 C13 H13A 110.8(19)
C5 C13 H13B 110.8(22)
H13A C13 H13B 109.4(27)
C5 C13 H13C 111.3(18)
H13A C13 H13C 108.5(26)
H13B C13 H13C 105.9(29)
O15 C14 O16 124.0(2)
O15 C14 N7 125.6(2)
O16 C14 N7 110.4(2)
C14 O16 C17 114.1(2)
O16 C17 C18 108.9(2)
O16 C17 H17A 107.8(14)
C18 C17 H17A 111.7(14)
O16 C17 H17B 106.7(14)
C18 C17 H17B 108.9(14)
H17A C17 H17B 112.6(20)
C23 C18 C19 118.4(2)
C23 C18 C17 123.8(2)
C19 C18 C17 117.8(2)
C20 C19 C18 120.3(3)
C20 C19 H19 120.6(12)
C18 C19 H19 119.1(12)
C21 C20 C19 120.8(3)
C21 C20 H20 120.3(16)
C19 C20 H20 118.9(16)
C20 C21 C22 119.1(3)
C20 C21 H21 120.5(14)
C22 C21 H21 120.4(14)
C21 C22 C23 120.4(3)
C21 C22 H22 119.0(15)
C23 C22 H22 120.6(15)
C18 C23 C22 121.1(3)
C18 C23 H23 117.1(15)
C22 C23 H23 121.8(15)

loop_
_geom_bond_atom_site_label_1
_geom_bond_atom_site_label_2
_geom_bond_distance
O1 C2 1.357(3)
O1 C5 1.455(3)
C2 O11 1.212(3)
C2 C3 1.450(4)
C3 C4 1.313(4)
C3 H3 0.95(3)
C4 C12 1.494(4)
C4 C5 1.498(3)
C5 C13 1.523(3)
C5 C6 1.541(3)
C6 N7 1.463(3)
C6 C10 1.528(4)
C6 H6 0.99(2)
N7 C14 1.355(3)
N7 C8 1.470(3)
C8 C9 1.522(4)
C8 H8A 0.97(3)
C8 H8B 1.00(2)
C9 C10 1.519(4)
C9 H9A 1.07(3)
C9 H9B 0.95(2)
C10 H10A 1.02(3)
C10 H10B 0.99(3)
C12 H12A 1.04(4)
C12 H12B 0.92(4)
C12 H12C 0.97(4)
C13 H13A 0.97(3)
C13 H13B 0.97(4)
C13 H13C 0.99(3)
C14 O15 1.209(3)
C14 O16 1.354(3)
O16 C17 1.444(3)
C17 C18 1.495(3)
C17 H17A 1.00(2)
C17 H17B 1.01(3)
C18 C23 1.382(3)
C18 C19 1.393(3)
C19 C20 1.386(3)
C19 H19 1.02(2)
C20 C21 1.377(4)
C20 H20 0.96(2)
C21 C22 1.381(4)
C21 H21 0.98(2)
C22 C23 1.384(3)
C22 H22 0.98(3)
C23 H23 0.95(2)

loop_
_geom_torsion_atom_site_label_1
_geom_torsion_atom_site_label_2
_geom_torsion_atom_site_label_3
_geom_torsion_atom_site_label_4
_geom_torsion
C5 O1 C2 O11 -179.4(2)
C5 O1 C2 C3 2.4(3)
O11 C2 C3 C4 -176.3(3)
O1 C2 C3 C4 1.6(3)
C2 C3 C4 C12 172.6(3)
C2 C3 C4 C5 -4.8(3)
C2 O1 C5 C4 -4.9(2)
C2 O1 C5 C13 -123.6(2)
C2 O1 C5 C6 115.3(2)
C3 C4 C5 O1 6.0(3)
C12 C4 C5 O1 -171.7(2)
C3 C4 C5 C13 121.7(3)
C12 C4 C5 C13 -55.9(4)
C3 C4 C5 C6 -110.1(3)
C12 C4 C5 C6 72.3(3)
O1 C5 C6 N7 -58.5(2)
C4 C5 C6 N7 55.0(3)
C13 C5 C6 N7 -176.9(2)
O1 C5 C6 C10 57.5(3)
C4 C5 C6 C10 171.0(2)
C13 C5 C6 C10 -60.8(3)
C10 C6 N7 C14 146.0(2)
C5 C6 N7 C14 -91.0(3)
C10 C6 N7 C8 -12.9(3)
C5 C6 N7 C8 110.1(2)
C14 N7 C8 C9 -165.4(2)
C6 N7 C8 C9 -6.8(3)
N7 C8 C9 C10 23.9(3)
C8 C9 C10 C6 -32.6(3)
N7 C6 C10 C9 27.6(3)
C5 C6 C10 C9 -93.9(3)
C6 N7 C14 O15 6.8(4)
C8 N7 C14 O15 163.9(3)
C6 N7 C14 O16 -173.4(2)
C8 N7 C14 O16 -16.3(3)
O15 C14 O16 C17 2.1(3)
N7 C14 O16 C17 -177.7(2)
C14 O16 C17 C18 -179.8(2)
O16 C17 C18 C23 2.7(4)
O16 C17 C18 C19 -176.2(2)
C23 C18 C19 C20 -0.5(4)
C17 C18 C19 C20 178.4(3)
C18 C19 C20 C21 -0.3(4)
C19 C20 C21 C22 0.9(4)
C20 C21 C22 C23 -0.5(5)
C19 C18 C23 C22 0.8(4)
C17 C18 C23 C22 -178.1(3)
C21 C22 C23 C18 -0.3(5)
